data_7706800
loop_
_publ_author_name
'J\'onsson, Helgi Freyr'
'Orthaber, Andreas'
'Fiksdahl, Anne'

_publ_section_title
;
 Studies on gold(I) and gold(III) alcohol functionalised NHC complexes.
;
_journal_issue 15
_journal_name_full 'Dalton transactions (Cambridge, England : 2003)'
_journal_page_first 5128
_journal_page_last 5138
_journal_paper_doi 10.1039/d1dt00387a
_journal_volume 50
_journal_year 2021
_chemical_absolute_configuration ad
_chemical_formula_moiety 'C21 H24 Au Cl3 N2 O'
_chemical_formula_sum 'C21 H24 Au Cl3 N2 O'
_chemical_formula_weight 623.74
_space_group_crystal_system monoclinic
_space_group_IT_number 4
_space_group_name_Hall 'P 2yb'
_space_group_name_H-M_alt 'P 1 21 1'
_atom_sites_solution_hydrogens geom
_audit_creation_date 2019-11-20
_audit_creation_method
;
Olex2 1.2
(compiled 2018.05.29 svn.r3508 for OlexSys, GUI svn.r5506)
;
_audit_update_record
;
2021-01-18 deposited with the CCDC.	2021-03-08 downloaded from the CCDC.
;
_cell_angle_alpha 90
_cell_angle_beta 100.369(2)
_cell_angle_gamma 90
_cell_formula_units_Z 2
_cell_length_a 8.3572(9)
_cell_length_b 13.6260(15)
_cell_length_c 9.7363(10)
_cell_measurement_reflns_used 9888
_cell_measurement_temperature 150(2)
_cell_measurement_theta_max 30.46
_cell_measurement_theta_min 2.60
_cell_volume 1090.6(2)
_computing_cell_refinement 'SAINT v8.34A (Bruker, 2013)'
_computing_data_reduction 'SAINT v8.34A (Bruker, 2013)'
_computing_molecular_graphics 'Olex2 (Dolomanov et al., 2009)'
_computing_publication_material 'Olex2 (Dolomanov et al., 2009)'
_computing_structure_refinement 'ShelXL (Sheldrick, 2015)'
_computing_structure_solution 'SHELXT 2014/4 (Sheldrick, 2014)'
_diffrn_ambient_temperature 150(2)
_diffrn_detector 'Bruker APEX2 area detector'
_diffrn_detector_area_resol_mean 7.9
_diffrn_detector_type 'CCD area detector'
_diffrn_measured_fraction_theta_full 0.999
_diffrn_measured_fraction_theta_max 0.996
_diffrn_measurement_device 'three-circle diffractometer'
_diffrn_measurement_device_type 'Bruke ApexII with microsource'
_diffrn_measurement_method '\w and \f scans'
_diffrn_radiation_monochromator 'mirror optics'
_diffrn_radiation_probe x-ray
_diffrn_radiation_type MoK\a
_diffrn_radiation_wavelength 0.71073
_diffrn_reflns_av_R_equivalents 0.0366
_diffrn_reflns_av_unetI/netI 0.0585
_diffrn_reflns_Laue_measured_fraction_full 0.999
_diffrn_reflns_Laue_measured_fraction_max 0.996
_diffrn_reflns_limit_h_max 11
_diffrn_reflns_limit_h_min -11
_diffrn_reflns_limit_k_max 19
_diffrn_reflns_limit_k_min -19
_diffrn_reflns_limit_l_max 13
_diffrn_reflns_limit_l_min -13
_diffrn_reflns_number 16650
_diffrn_reflns_point_group_measured_fraction_full 0.992
_diffrn_reflns_point_group_measured_fraction_max 0.986
_diffrn_reflns_theta_full 25.242
_diffrn_reflns_theta_max 30.498
_diffrn_reflns_theta_min 2.126
_diffrn_source 'microfocus sealed X-ray tube'
_diffrn_source_type 'Incoatec I\ms'
_diffrn_standards_number 0
_exptl_absorpt_coefficient_mu 7.127
_exptl_absorpt_correction_T_max 0.7461
_exptl_absorpt_correction_T_min 0.3471
_exptl_absorpt_correction_type multi-scan
_exptl_absorpt_process_details SADABS
_exptl_crystal_colour 'clear light yellow'
_exptl_crystal_colour_lustre clear
_exptl_crystal_colour_modifier light
_exptl_crystal_colour_primary yellow
_exptl_crystal_density_diffrn 1.899
_exptl_crystal_description block
_exptl_crystal_F_000 604
_exptl_crystal_size_max 0.3
_exptl_crystal_size_mid 0.26
_exptl_crystal_size_min 0.15
_refine_diff_density_max 1.478
_refine_diff_density_min -0.884
_refine_diff_density_rms 0.100
_refine_ls_abs_structure_details
;
 Flack x determined using 2751 quotients [(I+)-(I-)]/[(I+)+(I-)]
 (Parsons, Flack and Wagner, Acta Cryst. B69 (2013) 249-259).
;
_refine_ls_abs_structure_Flack 0.014(5)
_refine_ls_extinction_method none
_refine_ls_goodness_of_fit_ref 0.774
_refine_ls_hydrogen_treatment constr
_refine_ls_matrix_type full
_refine_ls_number_parameters 257
_refine_ls_number_reflns 6551
_refine_ls_number_restraints 1
_refine_ls_restrained_S_all 0.774
_refine_ls_R_factor_all 0.0238
_refine_ls_R_factor_gt 0.0222
_refine_ls_shift/su_max 0.001
_refine_ls_shift/su_mean 0.000
_refine_ls_structure_factor_coef Fsqd
_refine_ls_weighting_details 'w=1/[\s^2^(Fo^2^)] where P=(Fo^2^+2Fc^2^)/3'
_refine_ls_weighting_scheme calc
_refine_ls_wR_factor_gt 0.0458
_refine_ls_wR_factor_ref 0.0463
_reflns_Friedel_coverage 0.906
_reflns_Friedel_fraction_full 0.985
_reflns_Friedel_fraction_max 0.974
_reflns_number_gt 6198
_reflns_number_total 6551
_reflns_threshold_expression 'I > 2\s(I)'
_cod_data_source_file d1dt00387a2.cif
_cod_data_source_block ag_ag_530_0m_c
_cod_depositor_comments 'Adding full bibliography for 7706800--7706805.cif.'
_cod_database_code 7706800
_shelx_shelxl_version_number 2018/3
_shelx_space_group_comment
;
The symmetry employed for this shelxl refinement is uniquely defined
by the following loop, which should always be used as a source of
symmetry information in preference to the above space-group names.
They are only intended as comments.
;
_shelx_estimated_absorpt_t_max 0.414
_shelx_estimated_absorpt_t_min 0.224
_olex2_refinement_description
;
1. Fixed Uiso
 At 1.2 times of:
  All C(H) groups, All C(H,H) groups
 At 1.5 times of:
  All C(H,H,H) groups, All O(H) groups
2.a Ternary CH refined with riding coordinates:
 C1(H1A), C3(H3)
2.b Secondary CH2 refined with riding coordinates:
 C2(H2A,H2B), C10(H10A,H10B), C11(H11A,H11B)
2.c Aromatic/amide H refined with riding coordinates:
 C5(H5), C6(H6), C7(H7), C8(H8), C16(H16), C19(H19)
2.d Idealised Me refined as rotating group:
 C15(H15A,H15B,H15C), C18(H18A,H18B,H18C), C21(H21A,H21B,H21C)
2.e Idealised tetrahedral OH refined as rotating group:
 O1(H1)
;
_olex2_submission_special_instructions 'No special instructions were received'

loop_
_space_group_symop_operation_xyz
'x, y, z'
'-x, y+1/2, -z'

loop_
_atom_site_label
_atom_site_type_symbol
_atom_site_fract_x
_atom_site_fract_y
_atom_site_fract_z
_atom_site_U_iso_or_equiv
_atom_site_adp_type
_atom_site_occupancy
_atom_site_site_symmetry_order
_atom_site_calc_flag
_atom_site_refinement_flags_posn
_atom_site_refinement_flags_adp
_atom_site_refinement_flags_occupancy
_atom_site_disorder_assembly
_atom_site_disorder_group
Au1 Au 0.01762(2) 0.29194(2) 0.77710(2) 0.01354(4) Uani 1 1 d . . . . .
Cl1 Cl 0.14794(17) 0.14860(8) 0.85063(16) 0.0284(3) Uani 1 1 d . . . . .
Cl2 Cl -0.23369(15) 0.21618(9) 0.76913(14) 0.0221(2) Uani 1 1 d . . . . .
Cl3 Cl -0.10592(16) 0.44023(9) 0.72479(17) 0.0292(3) Uani 1 1 d . . . . .
O1 O 0.2816(5) 0.5580(3) 0.9767(4) 0.0322(9) Uani 1 1 d . . . . .
H1 H 0.188009 0.552455 0.928537 0.048 Uiso 1 1 calc GR . . . .
N1 N 0.3409(5) 0.3780(3) 0.8899(4) 0.0152(8) Uani 1 1 d . . . . .
N2 N 0.2972(5) 0.3633(3) 0.6617(4) 0.0161(8) Uani 1 1 d . . . . .
C1 C 0.3006(6) 0.4898(3) 1.0874(6) 0.0201(10) Uani 1 1 d . . . . .
H1A H 0.205484 0.495902 1.136144 0.024 Uiso 1 1 calc R . . . .
C2 C 0.4567(7) 0.5046(4) 1.1946(7) 0.0294(13) Uani 1 1 d . . . . .
H2A H 0.539812 0.539767 1.152704 0.035 Uiso 1 1 calc R . . . .
H2B H 0.434824 0.542232 1.276234 0.035 Uiso 1 1 calc R . . . .
C3 C 0.3058(6) 0.3830(3) 1.0315(5) 0.0154(9) Uani 1 1 d . . . . .
H3 H 0.198009 0.351290 1.032141 0.018 Uiso 1 1 calc R . . . .
C4 C 0.4325(7) 0.3333(4) 1.1406(7) 0.0175(12) Uani 1 1 d . . . . .
C5 C 0.4681(8) 0.2334(4) 1.1547(8) 0.0247(14) Uani 1 1 d . . . . .
H5 H 0.415516 0.187374 1.088375 0.030 Uiso 1 1 calc R . . . .
C6 C 0.5820(9) 0.2033(4) 1.2679(7) 0.0316(14) Uani 1 1 d . . . . .
H6 H 0.608953 0.135653 1.278607 0.038 Uiso 1 1 calc R . . . .
C7 C 0.6578(7) 0.2701(4) 1.3662(6) 0.0291(14) Uani 1 1 d . . . . .
H7 H 0.733273 0.247717 1.444798 0.035 Uiso 1 1 calc R . . . .
C8 C 0.6232(7) 0.3704(4) 1.3498(6) 0.0246(11) Uani 1 1 d . . . . .
H8 H 0.675840 0.416539 1.416153 0.030 Uiso 1 1 calc R . . . .
C9 C 0.5120(7) 0.4013(4) 1.2363(6) 0.0186(10) Uani 1 1 d . . . . .
C10 C 0.4955(6) 0.4124(4) 0.8534(6) 0.0219(10) Uani 1 1 d . . . . .
H10A H 0.587427 0.370064 0.895846 0.026 Uiso 1 1 calc R . . . .
H10B H 0.518919 0.480996 0.884051 0.026 Uiso 1 1 calc R . . . .
C11 C 0.4638(6) 0.4044(4) 0.6934(5) 0.0196(10) Uani 1 1 d . . . . .
H11A H 0.468925 0.469603 0.649445 0.024 Uiso 1 1 calc R . . . .
H11B H 0.543262 0.360034 0.661156 0.024 Uiso 1 1 calc R . . . .
C12 C 0.2377(6) 0.3518(3) 0.7789(5) 0.0147(9) Uani 1 1 d . . . . .
C13 C 0.2087(6) 0.3483(3) 0.5215(6) 0.0163(10) Uani 1 1 d . . . . .
C14 C 0.2099(7) 0.2544(4) 0.4619(6) 0.0205(11) Uani 1 1 d . . . . .
C15 C 0.3109(8) 0.1713(4) 0.5326(7) 0.0300(13) Uani 1 1 d . . . . .
H15A H 0.426501 0.186183 0.537411 0.045 Uiso 1 1 calc GR . . . .
H15B H 0.283564 0.110766 0.479115 0.045 Uiso 1 1 calc GR . . . .
H15C H 0.288447 0.162724 0.627220 0.045 Uiso 1 1 calc GR . . . .
C16 C 0.1136(7) 0.2407(4) 0.3287(6) 0.0255(12) Uani 1 1 d . . . . .
H16 H 0.110532 0.177857 0.285932 0.031 Uiso 1 1 calc R . . . .
C17 C 0.0240(6) 0.3161(4) 0.2592(5) 0.0257(14) Uani 1 1 d . . . . .
C18 C -0.0844(7) 0.3010(7) 0.1193(5) 0.0348(14) Uani 1 1 d . . . . .
H18A H -0.070301 0.234041 0.086607 0.052 Uiso 1 1 calc GR . . . .
H18B H -0.055254 0.348112 0.051926 0.052 Uiso 1 1 calc GR . . . .
H18C H -0.198129 0.310862 0.128576 0.052 Uiso 1 1 calc GR . . . .
C19 C 0.0335(6) 0.4096(4) 0.3198(6) 0.0240(11) Uani 1 1 d . . . . .
H19 H -0.024930 0.462398 0.270422 0.029 Uiso 1 1 calc R . . . .
C20 C 0.1268(6) 0.4267(3) 0.4510(5) 0.0190(10) Uani 1 1 d . . . . .
C21 C 0.1397(7) 0.5300(3) 0.5092(6) 0.0283(12) Uani 1 1 d . . . . .
H21A H 0.151567 0.527412 0.611146 0.043 Uiso 1 1 calc GR . . . .
H21B H 0.041103 0.566783 0.470461 0.043 Uiso 1 1 calc GR . . . .
H21C H 0.234653 0.562621 0.483743 0.043 Uiso 1 1 calc GR . . . .

loop_
_atom_site_aniso_label
_atom_site_aniso_U_11
_atom_site_aniso_U_22
_atom_site_aniso_U_33
_atom_site_aniso_U_23
_atom_site_aniso_U_13
_atom_site_aniso_U_12
Au1 0.01246(7) 0.01500(6) 0.01293(7) -0.00039(11) 0.00163(5) -0.00237(9)
Cl1 0.0262(7) 0.0174(5) 0.0401(8) 0.0007(5) 0.0021(6) 0.0014(5)
Cl2 0.0175(6) 0.0245(5) 0.0237(6) 0.0006(5) 0.0025(5) -0.0072(4)
Cl3 0.0193(6) 0.0221(5) 0.0460(9) 0.0105(5) 0.0053(6) 0.0025(5)
O1 0.043(3) 0.0251(18) 0.029(2) 0.0029(17) 0.0053(19) 0.0060(17)
N1 0.0119(19) 0.0191(17) 0.015(2) 0.0002(15) 0.0029(16) -0.0023(14)
N2 0.0127(19) 0.0220(18) 0.0132(19) -0.0006(15) 0.0012(16) -0.0046(15)
C1 0.019(3) 0.021(2) 0.020(3) -0.0010(19) 0.004(2) 0.0011(18)
C2 0.029(3) 0.021(2) 0.033(3) -0.005(2) -0.008(3) 0.002(2)
C3 0.016(2) 0.0187(19) 0.011(2) -0.0021(17) 0.0012(18) -0.0015(17)
C4 0.016(3) 0.023(2) 0.014(3) -0.001(2) 0.003(2) -0.004(2)
C5 0.029(4) 0.018(2) 0.026(3) -0.003(2) 0.001(3) -0.006(2)
C6 0.038(4) 0.023(3) 0.031(4) 0.007(3) -0.001(3) 0.004(3)
C7 0.028(3) 0.042(4) 0.016(2) 0.007(2) 0.001(2) 0.007(2)
C8 0.019(3) 0.036(3) 0.018(3) -0.003(2) 0.000(2) 0.002(2)
C9 0.019(3) 0.022(2) 0.015(2) -0.003(2) 0.004(2) -0.0001(19)
C10 0.013(2) 0.034(3) 0.019(3) -0.002(2) 0.001(2) -0.0051(19)
C11 0.012(2) 0.031(2) 0.016(2) 0.0027(19) 0.0021(19) -0.0050(18)
C12 0.012(2) 0.0142(17) 0.017(2) 0.0007(17) 0.0016(18) 0.0015(16)
C13 0.014(2) 0.021(2) 0.015(3) 0.0003(19) 0.004(2) 0.0013(17)
C14 0.018(3) 0.023(2) 0.022(3) 0.000(2) 0.008(2) -0.0008(18)
C15 0.037(3) 0.022(2) 0.033(3) 0.002(2) 0.010(3) 0.008(2)
C16 0.028(3) 0.029(3) 0.023(3) -0.009(2) 0.013(2) -0.008(2)
C17 0.021(3) 0.043(4) 0.014(2) -0.002(2) 0.005(2) -0.010(2)
C18 0.027(3) 0.059(4) 0.017(2) -0.006(4) 0.0013(19) -0.012(4)
C19 0.019(3) 0.034(3) 0.020(3) 0.008(2) 0.005(2) -0.003(2)
C20 0.018(2) 0.022(2) 0.017(2) 0.0025(18) 0.004(2) -0.0011(18)
C21 0.035(3) 0.019(2) 0.031(3) 0.002(2) 0.005(3) 0.001(2)

loop_
_atom_type_symbol
_atom_type_description
_atom_type_scat_dispersion_real
_atom_type_scat_dispersion_imag
_atom_type_scat_source
C C 0.0033 0.0016 'International Tables Vol C Tables 4.2.6.8 and 6.1.1.4'
H H 0.0000 0.0000 'International Tables Vol C Tables 4.2.6.8 and 6.1.1.4'
Au Au -2.0133 8.8022 'International Tables Vol C Tables 4.2.6.8 and 6.1.1.4'
Cl Cl 0.1484 0.1585 'International Tables Vol C Tables 4.2.6.8 and 6.1.1.4'
N N 0.0061 0.0033 'International Tables Vol C Tables 4.2.6.8 and 6.1.1.4'
O O 0.0106 0.0060 'International Tables Vol C Tables 4.2.6.8 and 6.1.1.4'

loop_
_geom_angle_atom_site_label_1
_geom_angle_atom_site_label_2
_geom_angle_atom_site_label_3
_geom_angle
_geom_angle_site_symmetry_1
_geom_angle_site_symmetry_3
_geom_angle_publ_flag
Cl1 Au1 Cl2 90.44(5) . . ?
Cl3 Au1 Cl1 174.61(6) . . ?
Cl3 Au1 Cl2 90.91(5) . . ?
C12 Au1 Cl1 87.72(13) . . ?
C12 Au1 Cl2 177.26(13) . . ?
C12 Au1 Cl3 91.10(13) . . ?
C1 O1 H1 109.5 . . ?
C3 N1 C10 123.0(4) . . ?
C12 N1 C3 125.4(4) . . ?
C12 N1 C10 111.3(4) . . ?
C12 N2 C11 110.3(4) . . ?
C12 N2 C13 125.8(4) . . ?
C13 N2 C11 123.6(4) . . ?
O1 C1 H1A 108.6 . . ?
O1 C1 C2 113.5(4) . . ?
O1 C1 C3 110.8(4) . . ?
C2 C1 H1A 108.6 . . ?
C2 C1 C3 106.7(4) . . ?
C3 C1 H1A 108.6 . . ?
C1 C2 H2A 111.0 . . ?
C1 C2 H2B 111.0 . . ?
H2A C2 H2B 109.0 . . ?
C9 C2 C1 104.0(4) . . ?
C9 C2 H2A 111.0 . . ?
C9 C2 H2B 111.0 . . ?
N1 C3 C1 113.3(4) . . ?
N1 C3 H3 108.6 . . ?
N1 C3 C4 114.0(4) . . ?
C1 C3 H3 108.6 . . ?
C4 C3 C1 103.4(4) . . ?
C4 C3 H3 108.6 . . ?
C5 C4 C3 127.9(6) . . ?
C9 C4 C3 111.1(5) . . ?
C9 C4 C5 121.0(7) . . ?
C4 C5 H5 120.9 . . ?
C6 C5 C4 118.2(7) . . ?
C6 C5 H5 120.9 . . ?
C5 C6 H6 119.4 . . ?
C5 C6 C7 121.2(6) . . ?
C7 C6 H6 119.4 . . ?
C6 C7 H7 119.9 . . ?
C6 C7 C8 120.2(6) . . ?
C8 C7 H7 119.9 . . ?
C7 C8 H8 120.5 . . ?
C9 C8 C7 119.0(6) . . ?
C9 C8 H8 120.5 . . ?
C4 C9 C2 110.7(5) . . ?
C8 C9 C2 129.0(5) . . ?
C8 C9 C4 120.4(5) . . ?
N1 C10 H10A 111.2 . . ?
N1 C10 H10B 111.2 . . ?
N1 C10 C11 102.9(4) . . ?
H10A C10 H10B 109.1 . . ?
C11 C10 H10A 111.2 . . ?
C11 C10 H10B 111.2 . . ?
N2 C11 C10 102.8(4) . . ?
N2 C11 H11A 111.2 . . ?
N2 C11 H11B 111.2 . . ?
C10 C11 H11A 111.2 . . ?
C10 C11 H11B 111.2 . . ?
H11A C11 H11B 109.1 . . ?
N1 C12 Au1 125.9(3) . . ?
N1 C12 N2 112.6(4) . . ?
N2 C12 Au1 121.5(4) . . ?
C14 C13 N2 118.6(5) . . ?
C20 C13 N2 118.8(4) . . ?
C20 C13 C14 122.6(5) . . ?
C13 C14 C15 122.8(5) . . ?
C13 C14 C16 117.1(5) . . ?
C16 C14 C15 120.1(5) . . ?
C14 C15 H15A 109.5 . . ?
C14 C15 H15B 109.5 . . ?
C14 C15 H15C 109.5 . . ?
H15A C15 H15B 109.5 . . ?
H15A C15 H15C 109.5 . . ?
H15B C15 H15C 109.5 . . ?
C14 C16 H16 119.2 . . ?
C17 C16 C14 121.5(5) . . ?
C17 C16 H16 119.2 . . ?
C16 C17 C18 121.8(6) . . ?
C16 C17 C19 119.2(5) . . ?
C19 C17 C18 119.0(6) . . ?
C17 C18 H18A 109.5 . . ?
C17 C18 H18B 109.5 . . ?
C17 C18 H18C 109.5 . . ?
H18A C18 H18B 109.5 . . ?
H18A C18 H18C 109.5 . . ?
H18B C18 H18C 109.5 . . ?
C17 C19 H19 119.4 . . ?
C20 C19 C17 121.3(5) . . ?
C20 C19 H19 119.4 . . ?
C13 C20 C19 118.1(5) . . ?
C13 C20 C21 122.5(5) . . ?
C19 C20 C21 119.3(5) . . ?
C20 C21 H21A 109.5 . . ?
C20 C21 H21B 109.5 . . ?
C20 C21 H21C 109.5 . . ?
H21A C21 H21B 109.5 . . ?
H21A C21 H21C 109.5 . . ?
H21B C21 H21C 109.5 . . ?

loop_
_geom_bond_atom_site_label_1
_geom_bond_atom_site_label_2
_geom_bond_distance
_geom_bond_site_symmetry_2
_geom_bond_publ_flag
Au1 Cl1 2.2876(13) . ?
Au1 Cl2 2.3290(12) . ?
Au1 Cl3 2.2845(12) . ?
Au1 C12 2.009(5) . ?
O1 H1 0.8400 . ?
O1 C1 1.410(6) . ?
N1 C3 1.462(6) . ?
N1 C10 1.477(6) . ?
N1 C12 1.305(6) . ?
N2 C11 1.481(6) . ?
N2 C12 1.334(6) . ?
N2 C13 1.445(7) . ?
C1 H1A 1.0000 . ?
C1 C2 1.531(8) . ?
C1 C3 1.557(6) . ?
C2 H2A 0.9900 . ?
C2 H2B 0.9900 . ?
C2 C9 1.514(8) . ?
C3 H3 1.0000 . ?
C3 C4 1.517(8) . ?
C4 C5 1.394(7) . ?
C4 C9 1.394(8) . ?
C5 H5 0.9500 . ?
C5 C6 1.383(10) . ?
C6 H6 0.9500 . ?
C6 C7 1.388(9) . ?
C7 H7 0.9500 . ?
C7 C8 1.400(8) . ?
C8 H8 0.9500 . ?
C8 C9 1.376(8) . ?
C10 H10A 0.9900 . ?
C10 H10B 0.9900 . ?
C10 C11 1.536(7) . ?
C11 H11A 0.9900 . ?
C11 H11B 0.9900 . ?
C13 C14 1.404(6) . ?
C13 C20 1.384(7) . ?
C14 C15 1.503(7) . ?
C14 C16 1.411(8) . ?
C15 H15A 0.9800 . ?
C15 H15B 0.9800 . ?
C15 H15C 0.9800 . ?
C16 H16 0.9500 . ?
C16 C17 1.376(8) . ?
C17 C18 1.508(7) . ?
C17 C19 1.400(8) . ?
C18 H18A 0.9800 . ?
C18 H18B 0.9800 . ?
C18 H18C 0.9800 . ?
C19 H19 0.9500 . ?
C19 C20 1.391(8) . ?
C20 C21 1.513(7) . ?
C21 H21A 0.9800 . ?
C21 H21B 0.9800 . ?
C21 H21C 0.9800 . ?
